data_1567057
loop_
_publ_author_name
'Bischof, Tobias'
'Guo, Xueying'
'Krummenacher, Ivo'
'Be\&sler, Lukas'
'Lin, Zhenyang'
'Finze, Maik'
'Braunschweig, Holger'

_publ_section_title
;
 Alkene insertion reactivity of a o-carboranyl-substituted 9-borafluorene
;
_journal_name_full 'Chemical Science'
_journal_paper_doi 10.1039/D2SC02750J
_journal_year 2022
_chemical_formula_moiety 'C25 H30 B Br N2, 0.5(C6 H6)'
_chemical_formula_sum 'C28 H33 B Br N2'
_chemical_formula_weight 488.28
_space_group_crystal_system monoclinic
_space_group_IT_number 15
_space_group_name_Hall '-C 2yc'
_space_group_name_H-M_alt 'C 1 2/c 1'
_atom_sites_solution_hydrogens geom
_atom_sites_solution_primary dual
_atom_sites_solution_secondary difmap
_audit_creation_method SHELXL-2018/3
_audit_update_record
;
2022-05-12 deposited with the CCDC.	2022-06-02 downloaded from the CCDC.
;
_cell_angle_alpha 90
_cell_angle_beta 93.9230(10)
_cell_angle_gamma 90
_cell_formula_units_Z 8
_cell_length_a 39.1820(4)
_cell_length_b 9.74140(10)
_cell_length_c 13.08270(10)
_cell_measurement_reflns_used 27690
_cell_measurement_temperature 100(2)
_cell_measurement_theta_max 74.7310
_cell_measurement_theta_min 2.2490
_cell_volume 4981.80(8)
_computing_cell_refinement 'CrysAlisPro 1.171.41.109a (Rigaku OD, 2021)'
_computing_data_collection 'CrysAlisPro 1.171.41.109a (Rigaku OD, 2021)'
_computing_data_reduction 'CrysAlisPro 1.171.41.109a (Rigaku OD, 2021)'
_computing_molecular_graphics 'SHELXL-2018/3 (Sheldrick, 2018)'
_computing_publication_material 'SHELXL-2018/3 (Sheldrick, 2018)'
_computing_structure_refinement 'SHELXL-2018/3 (Sheldrick, 2018)'
_computing_structure_solution 'SHELXT 2014/5 (Sheldrick, 2014)'
_diffrn_ambient_temperature 100(2)
_diffrn_measured_fraction_theta_full 1.000
_diffrn_measured_fraction_theta_max 0.994
_diffrn_measurement_device_type 'XtaLAB Synergy R, HyPix-Arc 150'
_diffrn_measurement_method '\w scans'
_diffrn_radiation_type CuK\a
_diffrn_radiation_wavelength 1.54184
_diffrn_reflns_av_R_equivalents 0.0310
_diffrn_reflns_av_unetI/netI 0.0165
_diffrn_reflns_Laue_measured_fraction_full 1.000
_diffrn_reflns_Laue_measured_fraction_max 0.994
_diffrn_reflns_limit_h_max 47
_diffrn_reflns_limit_h_min -48
_diffrn_reflns_limit_k_max 11
_diffrn_reflns_limit_k_min -11
_diffrn_reflns_limit_l_max 16
_diffrn_reflns_limit_l_min -15
_diffrn_reflns_number 44516
_diffrn_reflns_point_group_measured_fraction_full 1.000
_diffrn_reflns_point_group_measured_fraction_max 0.994
_diffrn_reflns_theta_full 67.500
_diffrn_reflns_theta_max 72.119
_diffrn_reflns_theta_min 2.261
_diffrn_source 'Rotating-anode X-ray tube'
_exptl_absorpt_coefficient_mu 2.365
_exptl_absorpt_correction_T_max 1.000
_exptl_absorpt_correction_T_min 0.718
_exptl_absorpt_correction_type gaussian
_exptl_absorpt_process_details sadabs
_exptl_crystal_colour colourless
_exptl_crystal_density_diffrn 1.302
_exptl_crystal_description plate
_exptl_crystal_F_000 2040
_exptl_crystal_size_max 0.210
_exptl_crystal_size_mid 0.140
_exptl_crystal_size_min 0.060
_refine_diff_density_max 0.690
_refine_diff_density_min -0.524
_refine_diff_density_rms 0.058
_refine_ls_extinction_method none
_refine_ls_goodness_of_fit_ref 1.081
_refine_ls_hydrogen_treatment constr
_refine_ls_matrix_type full
_refine_ls_number_parameters 294
_refine_ls_number_reflns 4870
_refine_ls_number_restraints 0
_refine_ls_restrained_S_all 1.081
_refine_ls_R_factor_all 0.0354
_refine_ls_R_factor_gt 0.0330
_refine_ls_shift/su_max 0.002
_refine_ls_shift/su_mean 0.000
_refine_ls_structure_factor_coef Fsqd
_refine_ls_weighting_details 'w=1/[\s^2^(Fo^2^)+(0.0428P)^2^+8.3889P] where P=(Fo^2^+2Fc^2^)/3'
_refine_ls_weighting_scheme calc
_refine_ls_wR_factor_gt 0.0876
_refine_ls_wR_factor_ref 0.0890
_reflns_Friedel_coverage 0.000
_reflns_number_gt 4506
_reflns_number_total 4870
_reflns_threshold_expression 'I > 2\s(I)'
_cod_data_source_file d2sc02750j2.cif
_cod_data_source_block 9tBuCN
_cod_original_sg_symbol_H-M 'C 2/c'
_cod_database_code 1567057
_shelx_shelxl_version_number 2018/3
_shelx_space_group_comment
;
The symmetry employed for this shelxl refinement is uniquely defined
by the following loop, which should always be used as a source of
symmetry information in preference to the above space-group names.
They are only intended as comments.
;
_shelx_estimated_absorpt_t_min 0.637
_shelx_estimated_absorpt_t_max 0.871

loop_
_space_group_symop_operation_xyz
'x, y, z'
'-x, y, -z+1/2'
'x+1/2, y+1/2, z'
'-x+1/2, y+1/2, -z+1/2'
'-x, -y, -z'
'x, -y, z-1/2'
'-x+1/2, -y+1/2, -z'
'x+1/2, -y+1/2, z-1/2'

loop_
_atom_site_label
_atom_site_type_symbol
_atom_site_fract_x
_atom_site_fract_y
_atom_site_fract_z
_atom_site_U_iso_or_equiv
_atom_site_adp_type
_atom_site_occupancy
_atom_site_site_symmetry_order
_atom_site_calc_flag
_atom_site_refinement_flags_posn
_atom_site_refinement_flags_adp
_atom_site_refinement_flags_occupancy
_atom_site_disorder_assembly
_atom_site_disorder_group
B1_1 B 0.33858(6) 0.4152(2) 0.79201(17) 0.0246(4) Uani 1 1 d . . . . .
C1_1 C 0.34222(5) 0.3205(2) 0.89325(15) 0.0245(4) Uani 1 1 d . . . . .
Br1_1 Br 0.29455(2) 0.54541(2) 0.79704(2) 0.02972(9) Uani 1 1 d . . . . .
C2_1 C 0.32162(5) 0.3303(2) 0.97604(15) 0.0290(4) Uani 1 1 d . . . . .
H2_1 H 0.303999 0.397454 0.974002 0.035 Uiso 1 1 calc R U . . .
C3_1 C 0.32603(6) 0.2450(2) 1.06157(16) 0.0323(5) Uani 1 1 d . . . . .
H3_1 H 0.311704 0.255281 1.116799 0.039 Uiso 1 1 calc R U . . .
C4_1 C 0.35116(6) 0.1460(2) 1.06589(16) 0.0327(5) Uani 1 1 d . . . . .
H4_1 H 0.353879 0.086077 1.123171 0.039 Uiso 1 1 calc R U . . .
C5_1 C 0.37255(5) 0.1344(2) 0.98561(15) 0.0299(4) Uani 1 1 d . . . . .
H5_1 H 0.390074 0.066784 0.988890 0.036 Uiso 1 1 calc R U . . .
C6_1 C 0.36861(5) 0.2207(2) 0.90019(14) 0.0250(4) Uani 1 1 d . . . . .
C7_1 C 0.39246(5) 0.2035(2) 0.81676(15) 0.0251(4) Uani 1 1 d . . . . .
C8_1 C 0.39737(5) 0.0718(2) 0.77750(16) 0.0278(4) Uani 1 1 d . . . . .
H8_1 H 0.385503 -0.003587 0.804519 0.033 Uiso 1 1 calc R U . . .
C9_1 C 0.41916(6) 0.0488(2) 0.70007(16) 0.0306(5) Uani 1 1 d . . . . .
H9_1 H 0.422230 -0.041301 0.674507 0.037 Uiso 1 1 calc R U . . .
C10_1 C 0.43637(5) 0.1585(2) 0.66045(16) 0.0330(5) Uani 1 1 d . . . . .
H10_1 H 0.451107 0.144491 0.606678 0.040 Uiso 1 1 calc R U . . .
C11_1 C 0.43196(5) 0.2895(2) 0.69985(16) 0.0322(5) Uani 1 1 d . . . . .
H11_1 H 0.443986 0.364023 0.672202 0.039 Uiso 1 1 calc R U . . .
C12_1 C 0.41054(5) 0.3154(2) 0.77844(16) 0.0284(4) Uani 1 1 d . . . . .
C13_1 C 0.40490(6) 0.4570(2) 0.82552(18) 0.0330(5) Uani 1 1 d . . . . .
H13_1 H 0.400401 0.435968 0.898197 0.040 Uiso 1 1 calc R U . . .
C14_1 C 0.37055(5) 0.5162(2) 0.77994(16) 0.0275(4) Uani 1 1 d . . . . .
H14A_1 H 0.372480 0.535592 0.706273 0.033 Uiso 1 1 calc R U . . .
H14B_1 H 0.366109 0.604367 0.814309 0.033 Uiso 1 1 calc R U . . .
C1_2 C 0.43494(6) 0.5595(2) 0.83523(19) 0.0377(5) Uani 1 1 d . . . . .
C2_2 C 0.44172(7) 0.6339(3) 0.7331(2) 0.0446(6) Uani 1 1 d . . . . .
H2A_2 H 0.449724 0.567180 0.684071 0.067 Uiso 1 1 calc R U . . .
H2B_2 H 0.459208 0.704833 0.746468 0.067 Uiso 1 1 calc R U . . .
H2C_2 H 0.420507 0.676594 0.704629 0.067 Uiso 1 1 calc R U . . .
C3_2 C 0.46772(6) 0.4898(3) 0.8762(2) 0.0474(6) Uani 1 1 d . . . . .
H3A_2 H 0.474770 0.422479 0.826149 0.071 Uiso 1 1 calc R U . . .
H3B_2 H 0.463816 0.443170 0.940759 0.071 Uiso 1 1 calc R U . . .
H3C_2 H 0.485753 0.558820 0.888233 0.071 Uiso 1 1 calc R U . . .
C4_2 C 0.42594(7) 0.6742(3) 0.9083(2) 0.0507(7) Uani 1 1 d . . . . .
H4A_2 H 0.446015 0.732656 0.923204 0.076 Uiso 1 1 calc R U . . .
H4B_2 H 0.418827 0.634057 0.972170 0.076 Uiso 1 1 calc R U . . .
H4C_2 H 0.407203 0.729372 0.876407 0.076 Uiso 1 1 calc R U . . .
N1_3 N 0.32797(4) 0.32253(17) 0.69527(12) 0.0240(3) Uani 1 1 d . . . . .
N2_3 N 0.29001(5) 0.09227(19) 0.44367(13) 0.0308(4) Uani 1 1 d . . . . .
C3_3 C 0.28794(5) 0.1600(2) 0.61966(16) 0.0285(4) Uani 1 1 d . . . . .
H3_3 H 0.268719 0.102436 0.627410 0.034 Uiso 1 1 calc R U . . .
C4_3 C 0.30324(5) 0.1644(2) 0.52454(15) 0.0263(4) Uani 1 1 d . . . . .
C5_3 C 0.33235(5) 0.2491(2) 0.52217(16) 0.0298(4) Uani 1 1 d . . . . .
H5_3 H 0.344480 0.253329 0.461818 0.036 Uiso 1 1 calc R U . . .
C6_3 C 0.34326(5) 0.3250(2) 0.60579(15) 0.0279(4) Uani 1 1 d . . . . .
H6_3 H 0.362637 0.382636 0.600827 0.033 Uiso 1 1 calc R U . . .
C7_3 C 0.30639(6) 0.0844(2) 0.34728(17) 0.0365(5) Uani 1 1 d . . . . .
H7A_3 H 0.288844 0.076700 0.290471 0.055 Uiso 1 1 calc R U . . .
H7B_3 H 0.321332 0.003655 0.347943 0.055 Uiso 1 1 calc R U . . .
H7C_3 H 0.320003 0.167389 0.338519 0.055 Uiso 1 1 calc R U . . .
C8_3 C 0.26044(6) 0.0034(2) 0.45401(18) 0.0365(5) Uani 1 1 d . . . . .
H8A_3 H 0.252638 -0.033235 0.386658 0.055 Uiso 1 1 calc R U . . .
H8B_3 H 0.241959 0.056386 0.481897 0.055 Uiso 1 1 calc R U . . .
H8C_3 H 0.266888 -0.072676 0.500429 0.055 Uiso 1 1 calc R U . . .
C2_3 C 0.30064(5) 0.2376(2) 0.69970(15) 0.0266(4) Uani 1 1 d . . . . .
H2_3 H 0.289786 0.232091 0.762323 0.032 Uiso 1 1 calc R U . . .
C1_4 C 0.51301(6) 0.1173(3) 0.4588(2) 0.0412(6) Uani 1 1 d . . . . .
H1_4 H 0.521927 0.198218 0.430211 0.049 Uiso 1 1 calc R U . . .
C2_4 C 0.52331(6) 0.0798(3) 0.5574(2) 0.0405(6) Uani 1 1 d . . . . .
H2_4 H 0.539350 0.134640 0.596911 0.049 Uiso 1 1 calc R U . . .
C3_4 C 0.51029(7) -0.0375(3) 0.59883(19) 0.0406(6) Uani 1 1 d . . . . .
H3_4 H 0.517322 -0.063666 0.666999 0.049 Uiso 1 1 calc R U . . .

loop_
_atom_site_aniso_label
_atom_site_aniso_U_11
_atom_site_aniso_U_22
_atom_site_aniso_U_33
_atom_site_aniso_U_23
_atom_site_aniso_U_13
_atom_site_aniso_U_12
B1_1 0.0217(10) 0.0257(11) 0.0265(11) -0.0010(9) 0.0014(8) 0.0047(9)
C1_1 0.0239(9) 0.0251(10) 0.0243(9) -0.0017(8) -0.0006(7) -0.0016(8)
Br1_1 0.02742(13) 0.03087(14) 0.03104(13) 0.00139(8) 0.00332(9) 0.00534(8)
C2_1 0.0289(10) 0.0310(11) 0.0270(10) -0.0014(8) 0.0022(8) 0.0009(8)
C3_1 0.0349(11) 0.0383(12) 0.0241(10) -0.0005(9) 0.0052(8) -0.0026(9)
C4_1 0.0381(12) 0.0350(12) 0.0245(10) 0.0038(9) -0.0007(8) -0.0014(9)
C5_1 0.0313(11) 0.0310(11) 0.0267(10) 0.0012(8) -0.0025(8) -0.0004(9)
C6_1 0.0250(9) 0.0260(10) 0.0236(9) -0.0023(8) -0.0016(7) -0.0034(8)
C7_1 0.0230(9) 0.0284(10) 0.0232(9) -0.0002(8) -0.0030(7) 0.0021(8)
C8_1 0.0275(10) 0.0274(10) 0.0279(10) 0.0001(8) -0.0015(8) 0.0011(8)
C9_1 0.0290(11) 0.0313(11) 0.0310(11) -0.0040(8) -0.0018(8) 0.0057(8)
C10_1 0.0293(11) 0.0410(12) 0.0289(10) 0.0019(9) 0.0043(8) 0.0063(9)
C11_1 0.0287(11) 0.0339(12) 0.0342(11) 0.0065(9) 0.0041(8) 0.0028(9)
C12_1 0.0244(10) 0.0294(11) 0.0313(10) 0.0004(8) 0.0002(8) 0.0006(8)
C13_1 0.0289(11) 0.0303(12) 0.0399(12) -0.0032(9) 0.0030(9) -0.0023(9)
C14_1 0.0296(10) 0.0246(10) 0.0284(10) -0.0006(8) 0.0026(8) -0.0014(8)
C1_2 0.0303(12) 0.0415(13) 0.0410(13) -0.0092(10) 0.0008(9) -0.0051(10)
C2_2 0.0444(14) 0.0393(14) 0.0511(14) 0.0011(11) 0.0112(11) -0.0088(11)
C3_2 0.0322(12) 0.0518(15) 0.0572(16) 0.0041(13) -0.0036(11) -0.0125(11)
C4_2 0.0487(15) 0.0433(15) 0.0608(17) -0.0158(12) 0.0084(12) -0.0199(12)
N1_3 0.0226(8) 0.0266(9) 0.0229(8) 0.0021(6) 0.0011(6) 0.0003(6)
N2_3 0.0335(9) 0.0308(9) 0.0276(9) -0.0018(7) -0.0015(7) -0.0016(8)
C3_3 0.0263(10) 0.0279(10) 0.0311(10) 0.0029(8) 0.0008(8) -0.0034(8)
C4_3 0.0264(10) 0.0254(10) 0.0266(10) 0.0004(8) -0.0014(8) 0.0035(8)
C5_3 0.0291(10) 0.0356(11) 0.0251(10) -0.0007(8) 0.0044(8) -0.0026(9)
C6_3 0.0239(10) 0.0335(11) 0.0266(10) 0.0020(8) 0.0031(8) -0.0026(8)
C7_3 0.0455(13) 0.0344(12) 0.0294(11) -0.0047(9) 0.0005(9) 0.0002(10)
C8_3 0.0375(12) 0.0338(12) 0.0371(12) -0.0037(10) -0.0065(9) -0.0063(10)
C2_3 0.0262(10) 0.0278(10) 0.0261(10) 0.0027(8) 0.0034(8) -0.0002(8)
C1_4 0.0371(12) 0.0323(12) 0.0556(15) 0.0013(11) 0.0125(11) 0.0050(10)
C2_4 0.0289(11) 0.0401(13) 0.0512(14) -0.0150(11) -0.0059(10) 0.0057(10)
C3_4 0.0452(14) 0.0422(14) 0.0338(12) -0.0018(10) -0.0021(10) 0.0147(11)

loop_
_atom_type_symbol
_atom_type_description
_atom_type_scat_dispersion_real
_atom_type_scat_dispersion_imag
_atom_type_scat_source
C C 0.0181 0.0091 'International Tables Vol C Tables 4.2.6.8 and 6.1.1.4'
H H 0.0000 0.0000 'International Tables Vol C Tables 4.2.6.8 and 6.1.1.4'
B B 0.0090 0.0039 'International Tables Vol C Tables 4.2.6.8 and 6.1.1.4'
N N 0.0311 0.0180 'International Tables Vol C Tables 4.2.6.8 and 6.1.1.4'
Br Br -0.6763 1.2805 'International Tables Vol C Tables 4.2.6.8 and 6.1.1.4'

loop_
_geom_angle_atom_site_label_1
_geom_angle_atom_site_label_2
_geom_angle_atom_site_label_3
_geom_angle
_geom_angle_site_symmetry_1
_geom_angle_site_symmetry_3
_geom_angle_publ_flag
N1_3 B1_1 C14_1 115.65(16) . . ?
N1_3 B1_1 C1_1 109.50(17) . . ?
C14_1 B1_1 C1_1 113.88(17) . . ?
N1_3 B1_1 Br1_1 101.15(12) . . ?
C14_1 B1_1 Br1_1 105.90(14) . . ?
C1_1 B1_1 Br1_1 109.82(13) . . ?
C2_1 C1_1 C6_1 117.05(18) . . ?
C2_1 C1_1 B1_1 125.05(18) . . ?
C6_1 C1_1 B1_1 117.89(17) . . ?
C3_1 C2_1 C1_1 122.3(2) . . ?
C3_1 C2_1 H2_1 118.8 . . ?
C1_1 C2_1 H2_1 118.8 . . ?
C4_1 C3_1 C2_1 119.95(19) . . ?
C4_1 C3_1 H3_1 120.0 . . ?
C2_1 C3_1 H3_1 120.0 . . ?
C3_1 C4_1 C5_1 119.4(2) . . ?
C3_1 C4_1 H4_1 120.3 . . ?
C5_1 C4_1 H4_1 120.3 . . ?
C4_1 C5_1 C6_1 121.0(2) . . ?
C4_1 C5_1 H5_1 119.5 . . ?
C6_1 C5_1 H5_1 119.5 . . ?
C5_1 C6_1 C1_1 120.24(18) . . ?
C5_1 C6_1 C7_1 118.39(18) . . ?
C1_1 C6_1 C7_1 121.37(17) . . ?
C8_1 C7_1 C12_1 119.53(18) . . ?
C8_1 C7_1 C6_1 118.67(18) . . ?
C12_1 C7_1 C6_1 121.79(18) . . ?
C9_1 C8_1 C7_1 121.5(2) . . ?
C9_1 C8_1 H8_1 119.2 . . ?
C7_1 C8_1 H8_1 119.2 . . ?
C10_1 C9_1 C8_1 119.3(2) . . ?
C10_1 C9_1 H9_1 120.3 . . ?
C8_1 C9_1 H9_1 120.3 . . ?
C9_1 C10_1 C11_1 119.6(2) . . ?
C9_1 C10_1 H10_1 120.2 . . ?
C11_1 C10_1 H10_1 120.2 . . ?
C10_1 C11_1 C12_1 122.3(2) . . ?
C10_1 C11_1 H11_1 118.8 . . ?
C12_1 C11_1 H11_1 118.8 . . ?
C11_1 C12_1 C7_1 117.71(19) . . ?
C11_1 C12_1 C13_1 124.70(19) . . ?
C7_1 C12_1 C13_1 117.59(18) . . ?
C12_1 C13_1 C1_2 119.07(19) . . ?
C12_1 C13_1 C14_1 109.05(17) . . ?
C1_2 C13_1 C14_1 115.43(18) . . ?
C12_1 C13_1 H13_1 103.7 . . ?
C1_2 C13_1 H13_1 103.7 . . ?
C14_1 C13_1 H13_1 103.7 . . ?
C13_1 C14_1 B1_1 113.37(17) . . ?
C13_1 C14_1 H14A_1 108.9 . . ?
B1_1 C14_1 H14A_1 108.9 . . ?
C13_1 C14_1 H14B_1 108.9 . . ?
B1_1 C14_1 H14B_1 108.9 . . ?
H14A_1 C14_1 H14B_1 107.7 . . ?
C3_2 C1_2 C4_2 109.4(2) . . ?
C3_2 C1_2 C13_1 111.2(2) . . ?
C4_2 C1_2 C13_1 108.52(19) . . ?
C3_2 C1_2 C2_2 108.7(2) . . ?
C4_2 C1_2 C2_2 104.8(2) . . ?
C13_1 C1_2 C2_2 113.9(2) . . ?
C1_2 C2_2 H2A_2 109.5 . . ?
C1_2 C2_2 H2B_2 109.5 . . ?
H2A_2 C2_2 H2B_2 109.5 . . ?
C1_2 C2_2 H2C_2 109.5 . . ?
H2A_2 C2_2 H2C_2 109.5 . . ?
H2B_2 C2_2 H2C_2 109.5 . . ?
C1_2 C3_2 H3A_2 109.5 . . ?
C1_2 C3_2 H3B_2 109.5 . . ?
H3A_2 C3_2 H3B_2 109.5 . . ?
C1_2 C3_2 H3C_2 109.5 . . ?
H3A_2 C3_2 H3C_2 109.5 . . ?
H3B_2 C3_2 H3C_2 109.5 . . ?
C1_2 C4_2 H4A_2 109.5 . . ?
C1_2 C4_2 H4B_2 109.5 . . ?
H4A_2 C4_2 H4B_2 109.5 . . ?
C1_2 C4_2 H4C_2 109.5 . . ?
H4A_2 C4_2 H4C_2 109.5 . . ?
H4B_2 C4_2 H4C_2 109.5 . . ?
C6_3 N1_3 C2_3 116.47(17) . . ?
C6_3 N1_3 B1_1 124.99(17) . . ?
C2_3 N1_3 B1_1 118.49(16) . . ?
C4_3 N2_3 C7_3 122.72(19) . . ?
C4_3 N2_3 C8_3 120.19(18) . . ?
C7_3 N2_3 C8_3 116.64(18) . . ?
C2_3 C3_3 C4_3 120.34(19) . . ?
C2_3 C3_3 H3_3 119.8 . . ?
C4_3 C3_3 H3_3 119.8 . . ?
N2_3 C4_3 C5_3 123.89(19) . . ?
N2_3 C4_3 C3_3 120.75(19) . . ?
C5_3 C4_3 C3_3 115.36(18) . . ?
C6_3 C5_3 C4_3 120.60(19) . . ?
C6_3 C5_3 H5_3 119.7 . . ?
C4_3 C5_3 H5_3 119.7 . . ?
N1_3 C6_3 C5_3 123.47(19) . . ?
N1_3 C6_3 H6_3 118.3 . . ?
C5_3 C6_3 H6_3 118.3 . . ?
N2_3 C7_3 H7A_3 109.5 . . ?
N2_3 C7_3 H7B_3 109.5 . . ?
H7A_3 C7_3 H7B_3 109.5 . . ?
N2_3 C7_3 H7C_3 109.5 . . ?
H7A_3 C7_3 H7C_3 109.5 . . ?
H7B_3 C7_3 H7C_3 109.5 . . ?
N2_3 C8_3 H8A_3 109.5 . . ?
N2_3 C8_3 H8B_3 109.5 . . ?
H8A_3 C8_3 H8B_3 109.5 . . ?
N2_3 C8_3 H8C_3 109.5 . . ?
H8A_3 C8_3 H8C_3 109.5 . . ?
H8B_3 C8_3 H8C_3 109.5 . . ?
N1_3 C2_3 C3_3 123.69(18) . . ?
N1_3 C2_3 H2_3 118.2 . . ?
C3_3 C2_3 H2_3 118.2 . . ?
C2_4 C1_4 C3_4 120.2(2) . 5_656 ?
C2_4 C1_4 H1_4 119.9 . . ?
C3_4 C1_4 H1_4 119.9 5_656 . ?
C1_4 C2_4 C3_4 119.8(2) . . ?
C1_4 C2_4 H2_4 120.1 . . ?
C3_4 C2_4 H2_4 120.1 . . ?
C2_4 C3_4 C1_4 120.0(2) . 5_656 ?
C2_4 C3_4 H3_4 120.0 . . ?
C1_4 C3_4 H3_4 120.0 5_656 . ?

loop_
_geom_bond_atom_site_label_1
_geom_bond_atom_site_label_2
_geom_bond_distance
_geom_bond_site_symmetry_2
_geom_bond_publ_flag
B1_1 N1_3 1.586(3) . ?
B1_1 C14_1 1.610(3) . ?
B1_1 C1_1 1.612(3) . ?
B1_1 Br1_1 2.146(2) . ?
C1_1 C2_1 1.398(3) . ?
C1_1 C6_1 1.418(3) . ?
C2_1 C3_1 1.395(3) . ?
C2_1 H2_1 0.9500 . ?
C3_1 C4_1 1.377(3) . ?
C3_1 H3_1 0.9500 . ?
C4_1 C5_1 1.393(3) . ?
C4_1 H4_1 0.9500 . ?
C5_1 C6_1 1.399(3) . ?
C5_1 H5_1 0.9500 . ?
C6_1 C7_1 1.494(3) . ?
C7_1 C8_1 1.400(3) . ?
C7_1 C12_1 1.411(3) . ?
C8_1 C9_1 1.387(3) . ?
C8_1 H8_1 0.9500 . ?
C9_1 C10_1 1.383(3) . ?
C9_1 H9_1 0.9500 . ?
C10_1 C11_1 1.392(3) . ?
C10_1 H10_1 0.9500 . ?
C11_1 C12_1 1.394(3) . ?
C11_1 H11_1 0.9500 . ?
C12_1 C13_1 1.533(3) . ?
C13_1 C1_2 1.542(3) . ?
C13_1 C14_1 1.546(3) . ?
C13_1 H13_1 1.0000 . ?
C14_1 H14A_1 0.9900 . ?
C14_1 H14B_1 0.9900 . ?
C1_2 C3_2 1.518(4) . ?
C1_2 C4_2 1.527(3) . ?
C1_2 C2_2 1.559(3) . ?
C2_2 H2A_2 0.9800 . ?
C2_2 H2B_2 0.9800 . ?
C2_2 H2C_2 0.9800 . ?
C3_2 H3A_2 0.9800 . ?
C3_2 H3B_2 0.9800 . ?
C3_2 H3C_2 0.9800 . ?
C4_2 H4A_2 0.9800 . ?
C4_2 H4B_2 0.9800 . ?
C4_2 H4C_2 0.9800 . ?
N1_3 C6_3 1.351(2) . ?
N1_3 C2_3 1.358(3) . ?
N2_3 C4_3 1.344(3) . ?
N2_3 C7_3 1.456(3) . ?
N2_3 C8_3 1.460(3) . ?
C3_3 C2_3 1.358(3) . ?
C3_3 C4_3 1.418(3) . ?
C3_3 H3_3 0.9500 . ?
C4_3 C5_3 1.409(3) . ?
C5_3 C6_3 1.365(3) . ?
C5_3 H5_3 0.9500 . ?
C6_3 H6_3 0.9500 . ?
C7_3 H7A_3 0.9800 . ?
C7_3 H7B_3 0.9800 . ?
C7_3 H7C_3 0.9800 . ?
C8_3 H8A_3 0.9800 . ?
C8_3 H8B_3 0.9800 . ?
C8_3 H8C_3 0.9800 . ?
C2_3 H2_3 0.9500 . ?
C1_4 C2_4 1.374(4) . ?
C1_4 C3_4 1.383(4) 5_656 ?
C1_4 H1_4 0.9500 . ?
C2_4 C3_4 1.378(4) . ?
C2_4 H2_4 0.9500 . ?
C3_4 H3_4 0.9500 . ?

loop_
_geom_torsion_atom_site_label_1
_geom_torsion_atom_site_label_2
_geom_torsion_atom_site_label_3
_geom_torsion_atom_site_label_4
_geom_torsion
_geom_torsion_site_symmetry_1
_geom_torsion_site_symmetry_2
_geom_torsion_site_symmetry_3
_geom_torsion_site_symmetry_4
_geom_torsion_publ_flag
N1_3 B1_1 C1_1 C2_1 -115.5(2) . . . . ?
C14_1 B1_1 C1_1 C2_1 113.3(2) . . . . ?
Br1_1 B1_1 C1_1 C2_1 -5.3(3) . . . . ?
N1_3 B1_1 C1_1 C6_1 65.6(2) . . . . ?
C14_1 B1_1 C1_1 C6_1 -65.7(2) . . . . ?
Br1_1 B1_1 C1_1 C6_1 175.78(14) . . . . ?
C6_1 C1_1 C2_1 C3_1 -1.1(3) . . . . ?
B1_1 C1_1 C2_1 C3_1 179.9(2) . . . . ?
C1_1 C2_1 C3_1 C4_1 -0.7(3) . . . . ?
C2_1 C3_1 C4_1 C5_1 1.6(3) . . . . ?
C3_1 C4_1 C5_1 C6_1 -0.8(3) . . . . ?
C4_1 C5_1 C6_1 C1_1 -1.1(3) . . . . ?
C4_1 C5_1 C6_1 C7_1 179.78(19) . . . . ?
C2_1 C1_1 C6_1 C5_1 2.0(3) . . . . ?
B1_1 C1_1 C6_1 C5_1 -178.94(18) . . . . ?
C2_1 C1_1 C6_1 C7_1 -178.91(18) . . . . ?
B1_1 C1_1 C6_1 C7_1 0.1(3) . . . . ?
C5_1 C6_1 C7_1 C8_1 50.0(3) . . . . ?
C1_1 C6_1 C7_1 C8_1 -129.1(2) . . . . ?
C5_1 C6_1 C7_1 C12_1 -128.7(2) . . . . ?
C1_1 C6_1 C7_1 C12_1 52.2(3) . . . . ?
C12_1 C7_1 C8_1 C9_1 -1.3(3) . . . . ?
C6_1 C7_1 C8_1 C9_1 -179.99(18) . . . . ?
C7_1 C8_1 C9_1 C10_1 -0.2(3) . . . . ?
C8_1 C9_1 C10_1 C11_1 1.0(3) . . . . ?
C9_1 C10_1 C11_1 C12_1 -0.2(3) . . . . ?
C10_1 C11_1 C12_1 C7_1 -1.2(3) . . . . ?
C10_1 C11_1 C12_1 C13_1 179.4(2) . . . . ?
C8_1 C7_1 C12_1 C11_1 1.9(3) . . . . ?
C6_1 C7_1 C12_1 C11_1 -179.39(18) . . . . ?
C8_1 C7_1 C12_1 C13_1 -178.67(19) . . . . ?
C6_1 C7_1 C12_1 C13_1 0.0(3) . . . . ?
C11_1 C12_1 C13_1 C1_2 -34.3(3) . . . . ?
C7_1 C12_1 C13_1 C1_2 146.4(2) . . . . ?
C11_1 C12_1 C13_1 C14_1 101.1(2) . . . . ?
C7_1 C12_1 C13_1 C14_1 -78.3(2) . . . . ?
C12_1 C13_1 C14_1 B1_1 54.3(2) . . . . ?
C1_2 C13_1 C14_1 B1_1 -168.52(18) . . . . ?
N1_3 B1_1 C14_1 C13_1 -96.8(2) . . . . ?
C1_1 B1_1 C14_1 C13_1 31.4(2) . . . . ?
Br1_1 B1_1 C14_1 C13_1 152.16(15) . . . . ?
C12_1 C13_1 C1_2 C3_2 -44.8(3) . . . . ?
C14_1 C13_1 C1_2 C3_2 -177.5(2) . . . . ?
C12_1 C13_1 C1_2 C4_2 -165.2(2) . . . . ?
C14_1 C13_1 C1_2 C4_2 62.1(3) . . . . ?
C12_1 C13_1 C1_2 C2_2 78.5(3) . . . . ?
C14_1 C13_1 C1_2 C2_2 -54.2(3) . . . . ?
C14_1 B1_1 N1_3 C6_3 -1.1(3) . . . . ?
C1_1 B1_1 N1_3 C6_3 -131.43(19) . . . . ?
Br1_1 B1_1 N1_3 C6_3 112.70(18) . . . . ?
C14_1 B1_1 N1_3 C2_3 -178.36(17) . . . . ?
C1_1 B1_1 N1_3 C2_3 51.4(2) . . . . ?
Br1_1 B1_1 N1_3 C2_3 -64.51(19) . . . . ?
C7_3 N2_3 C4_3 C5_3 5.8(3) . . . . ?
C8_3 N2_3 C4_3 C5_3 177.9(2) . . . . ?
C7_3 N2_3 C4_3 C3_3 -174.7(2) . . . . ?
C8_3 N2_3 C4_3 C3_3 -2.6(3) . . . . ?
C2_3 C3_3 C4_3 N2_3 -177.29(19) . . . . ?
C2_3 C3_3 C4_3 C5_3 2.2(3) . . . . ?
N2_3 C4_3 C5_3 C6_3 176.5(2) . . . . ?
C3_3 C4_3 C5_3 C6_3 -3.0(3) . . . . ?
C2_3 N1_3 C6_3 C5_3 0.8(3) . . . . ?
B1_1 N1_3 C6_3 C5_3 -176.44(19) . . . . ?
C4_3 C5_3 C6_3 N1_3 1.5(3) . . . . ?
C6_3 N1_3 C2_3 C3_3 -1.6(3) . . . . ?
B1_1 N1_3 C2_3 C3_3 175.83(19) . . . . ?
C4_3 C3_3 C2_3 N1_3 0.0(3) . . . . ?
C3_4 C1_4 C2_4 C3_4 -0.1(4) 5_656 . . . ?
C1_4 C2_4 C3_4 C1_4 0.1(4) . . . 5_656 ?
